data_2009587
loop_
_publ_author_name
'Hashimoto, Masato'
'Iwamoto, Toschitake'

_publ_contact_author
;
  Dr. Masato Hashimoto
  Department of Synthetic Chemistry,
  Faculty of Engineering,
  The University of Tokyo,
  Hongo, Bunkyo, Tokyo 113,
  Japan
;
_publ_section_title
;
 Cd(2,2'-bipyridine-<i>N</i>,<i>N</i>')Ni(CN)~4~, a highly bent close
 two-dimensional network of [Cd-{(NC)Ni~1/4~}~4~]~<i>n~</i>
;
_journal_issue 4
_journal_name_full 'Acta Crystallographica Section C'
_journal_page_first 496
_journal_page_last 498
_journal_paper_doi 10.1107/S0108270193011126
_journal_volume 50
_journal_year 1994
_chemical_formula_moiety '[Cd (C10 H8 N2)] [Ni (C N)4]'
_chemical_formula_sum 'C14 H8 Cd N6 Ni'
_chemical_formula_weight 431.36
_space_group_IT_number 15
_symmetry_cell_setting monoclinic
_symmetry_space_group_name_Hall '-C 2yc'
_symmetry_space_group_name_H-M 'C 1 2/c 1'
_atom_type_scat_source IntTabIV
_cell_angle_alpha 90
_cell_angle_beta 91.140(10)
_cell_angle_gamma 90
_cell_formula_units_Z 4
_cell_length_a 6.7900(10)
_cell_length_b 17.2380(10)
_cell_length_c 12.4640(10)
_cell_measurement_reflns_used 25
_cell_measurement_temperature 298
_cell_measurement_theta_max 17.47
_cell_measurement_theta_min 17.15
_cell_volume 1458.6(3)
_computing_cell_refinement 'MSC/AFC Diffractometer Control Software'
_computing_data_collection
;MSC/AFC Diffractometer Control Software (Molecular Structure Corporation,
 1988)
;
_computing_data_reduction 'TEXSAN (Molecular Structure Corporation, 1985)'
_computing_molecular_graphics 'ORTEPII (Johnson, 1976)'
_computing_structure_solution TEXSAN
_diffrn_ambient_temperature 298
_diffrn_measurement_device 'RIGAKU AFC-5R diffractometer'
_diffrn_measurement_method '\q/2\q scans'
_diffrn_radiation_monochromator graphite
_diffrn_radiation_source 'RIGAKU AFC-5R rotating Mo anode'
_diffrn_radiation_type 'Mo K\a'
_diffrn_radiation_wavelength 0.71069
_diffrn_reflns_number 7070
_diffrn_reflns_theta_max 35.1
_diffrn_reflns_theta_min 2.0
_diffrn_standards_decay_% 0.9
_diffrn_standards_interval_count 200
_diffrn_standards_number 3
_exptl_absorpt_correction_T_max 1.00
_exptl_absorpt_correction_T_min 0.60
_exptl_absorpt_correction_type 'empirical psi scan'
_exptl_crystal_colour orange
_exptl_crystal_density_diffrn 1.96
_exptl_crystal_description prism
_exptl_crystal_F_000 840
_exptl_crystal_size_max 0.70
_exptl_crystal_size_mid 0.20
_exptl_crystal_size_min 0.20
_refine_diff_density_max 2.00
_refine_diff_density_min -0.65
_refine_ls_goodness_of_fit_obs 1.42
_refine_ls_hydrogen_treatment 'All H atoms were refined isotropically'
_refine_ls_matrix_type full
_refine_ls_number_parameters 118
_refine_ls_number_reflns 2328
_refine_ls_R_factor_obs 0.036
_refine_ls_shift/esd_max 0.002
_refine_ls_structure_factor_coef F
_refine_ls_weighting_scheme
;
  w = 4Fo^2^/\s^2^(Fo)^2^,
  \s^2^(Fo)^2^ = [S^2^(C+R^2^B)+(pFo^2^)^2^]/Lp^2^,
  S = scan rate
  C = total integrated peak count
  R = ratio of scan time to background counting time
  B = total background count
  Lp = Lorenz polarization factor
  p = p-factor
;
_refine_ls_wR_factor_obs 0.041
_reflns_number_observed 2328
_reflns_number_total 6633
_reflns_observed_criterion I>=3.0\s(I)
_cod_data_source_file as1078.cif
_cod_data_source_block default
_cod_original_sg_symbol_H-M 'C 2/c'
_cod_database_code 2009587

loop_
_symmetry_equiv_pos_as_xyz
x,y,z
-x,y,1/2-z
-x,-y,-z
x,-y,1/2+z
1/2+x,1/2+y,z
1/2-x,1/2+y,1/2-z
1/2-x,1/2-y,-z
1/2+x,1/2-y,1/2+z

loop_
_atom_site_aniso_label
_atom_site_aniso_U_11
_atom_site_aniso_U_22
_atom_site_aniso_U_33
_atom_site_aniso_U_12
_atom_site_aniso_U_13
_atom_site_aniso_U_23
Cd1 0.02910(10) 0.02130(10) 0.0346(2) 0.0 0.01550(10) 0.0
Ni1 0.0256(2) 0.0314(3) 0.0364(3) -0.0024(2) 0.0138(2) -0.0098(2)
N1 0.041(2) 0.047(2) 0.050(2) -0.0070(10) 0.0060(10) -0.0090(10)
N2 0.0430(10) 0.038(2) 0.050(2) -0.0040(10) 0.0210(10) 0.0070(10)
C1 0.0300(10) 0.038(2) 0.040(2) -0.0010(10) 0.0140(10) -0.0070(10)
C2 0.0330(10) 0.0300(10) 0.0400(10) 0.0010(10) 0.0130(10) 0.0060(10)
N11 0.0370(10) 0.0270(10) 0.0420(10) 0.0060(10) 0.0100(10) -0.0020(10)
C11 0.041(2) 0.0260(10) 0.039(2) 0.0030(10) -0.0030(10) -0.0030(10)
C12 0.058(2) 0.030(2) 0.069(3) 0.010(2) -0.007(2) -0.010(2)
C13 0.057(2) 0.051(3) 0.069(3) 0.025(2) -0.005(2) -0.022(2)
C14 0.046(2) 0.057(3) 0.054(2) 0.020(2) 0.008(2) -0.013(2)
C15 0.043(2) 0.044(2) 0.050(2) 0.009(2) 0.016(2) -0.001(2)

loop_
_atom_site_label
_atom_site_fract_x
_atom_site_fract_y
_atom_site_fract_z
_atom_site_U_iso_or_equiv
_atom_site_thermal_displace_type
_atom_site_occupancy
Cd1 0.5 0.13139(2) 0.25 0.02810(10) Uani 0.5
Ni1 0 0 0 0.0309(3) Uani 0.5
N1 0.2739(5) 0.1167(2) 0.1018(3) 0.0460(10) Uani 1.0
N2 0.3055(4) 0.0499(2) 0.3444(3) 0.0430(10) Uani 1.0
C1 0.1704(4) 0.0738(2) 0.0606(3) 0.0350(10) Uani 1.0
C2 0.1904(4) 0.0292(2) 0.4031(3) 0.0340(10) Uani 1.0
N11 0.3341(4) 0.2421(2) 0.3075(2) 0.0350(10) Uani 1.0
C11 0.4069(5) 0.3114(2) 0.2807(3) 0.0350(10) Uani 1.0
C12 0.3125(7) 0.3790(2) 0.3096(4) 0.052(3) Uani 1.0
C13 0.1407(7) 0.3750(3) 0.3673(4) 0.060(3) Uani 1.0
C14 0.0679(6) 0.3043(3) 0.3939(4) 0.052(3) Uani 1.0
C15 0.1663(5) 0.2389(2) 0.3626(3) 0.0460(10) Uani 1.0
H12 0.355(6) 0.425(3) 0.286(4) 0.060(10) Uiso 1.0
H13 0.070(6) 0.421(3) 0.381(4) 0.060(10) Uiso 1.0
H14 -0.044(7) 0.299(3) 0.425(4) 0.080(10) Uiso 1.0
H15 0.105(7) 0.188(3) 0.371(4) 0.060(10) Uiso 1.0

loop_
_geom_angle_atom_site_label_1
_geom_angle_atom_site_label_2
_geom_angle_atom_site_label_3
_geom_angle_site_symmetry_1
_geom_angle_site_symmetry_2
_geom_angle_site_symmetry_3
_geom_angle
_geom_angle_publ_flag
N1 Cd1 N1 . . 2_655 167.8(2) yes
N1 Cd1 N2 . . . 87.90(10) yes
N1 Cd1 N2 . . 2_655 84.60(10) yes
N1 Cd1 N11 . . . 91.00(10) yes
N1 Cd1 N11 . . 2_655 99.00(10) yes
N1 Cd1 N2 2_655 . . 84.60(10) no
N1 Cd1 N2 2_655 . 2_655 87.90(10) no
N1 Cd1 N11 2_655 . . 99.00(10) no
N1 Cd1 N11 2_655 . 2_655 91.00(10) no
N2 Cd1 N2 . . 2_655 103.6(2) yes
N2 Cd1 N11 . . . 93.30(10) yes
N2 Cd1 N11 . . 2_655 162.30(10) yes
N2 Cd1 N11 2_655 . . 162.30(10) no
N2 Cd1 N11 2_655 . 2_655 93.30(10) no
N11 Cd1 N11 . . 2_655 70.40(10) yes
C1 Ni1 C1 . . 3 180.00 yes
C1 Ni1 C2 . . 2 89.20(10) yes
C1 Ni1 C2 . . 4_554 90.80(10) yes
C1 Ni1 C2 3 . 2 90.80(10) no
C1 Ni1 C2 3 . 4_554 89.20(10) no
C2 Ni1 C2 2 . 4_554 180.00 yes
Cd1 N1 C1 . . . 143.1(3) yes
Cd1 N2 C2 . . . 160.0(3) yes
Ni1 C1 N1 . . . 176.8(3) yes
Ni1 C2 N2 . 2 2 177.5(3) yes
Cd1 N11 C11 . . . 118.0(2) nono
Cd1 N11 C15 . . . 122.9(2) no
C11 N11 C15 2_655 . . 119.0(3) no
N11 C11 C11 . . 2_655 116.7(2) no
N11 C11 C12 . . . 120.9(3) no
C11 C11 C12 . . . 122.4(3) no
C11 C12 C13 . . . 119.6(4) no
C12 C13 C14 . . . 119.1(4) no
C13 C14 C15 . . . 119.1(4) no
N11 C15 C14 . . . 122.4(4) no
C11 C12 H12 . . . 121(3) no
C13 C12 H12 . . . 119(3) no
C12 C13 H13 . . . 120(3) no
C14 C13 H13 . . . 121(3) no
C13 C14 H14 . . . 122(4) no
C15 C14 H14 . . . 119(4) no
N11 C15 H15 . . . 117(3) no
C14 C15 H15 . . . 120(3) no

loop_
_geom_bond_atom_site_label_1
_geom_bond_atom_site_label_2
_geom_bond_site_symmetry_1
_geom_bond_site_symmetry_2
_geom_bond_distance
_geom_bond_publ_flag
Cd1 N1 . . 2.392(3) yes
Cd1 N1 . 2_655 2.392(3) no
Cd1 N2 . . 2.273(3) yes
Cd1 N2 . 2_655 2.273(3) no
Cd1 N11 . . 2.336(3) yes
Cd1 N11 . 2_655 2.336(3) no
Ni1 C1 . . 1.869(3) yes
Ni1 C1 . 3 1.869(3) no
Ni1 C2 . 2 1.856(3) yes
Ni1 C2 . 4_554 1.856(3) no
N1 C1 . . 1.135(4) yes
N2 C2 . . 1.139(4) yes
N11 C11 . . 1.338(4) no
N11 C15 . . 1.343(4) no
C11 C11 . 2_655 1.491(7) no
C11 C12 . . 1.382(5) no
C12 C13 . . 1.384(7) no
C13 C14 . . 1.359(7) no
C14 C15 . . 1.371(5) no
C12 H12 . . 0.90(5) no
C13 H13 . . 0.94(5) no
C14 H14 . . 0.86(5) no
C15 H15 . . 0.98(5) no
